data_3000283
loop_
_publ_author_name
'Rodriguez-Arevalo, Sergio'
'Pujol, Eugenia'
'Abas, Sonia'
'Galdeano, Carles'
'Escolano, Carmen'
Santiago

_journal_name_full 'To be published in Molecules'
_chemical_formula_sum 'C18 H27 N O2'
_space_group_name_Hall 'P 2ac 2ab'
_space_group_name_H-M_alt 'P 21 21 21'
_cell_angle_alpha 90
_cell_angle_beta 90
_cell_angle_gamma 90
_cell_length_a 9.1371(2)
_cell_length_b 10.3821(3)
_cell_length_c 17.4893(4)
_cell_measurement_temperature 100(2)
_cell_volume 1659.07(7)
_diffrn_ambient_temperature 100(2)
_diffrn_radiation_type CuK\a
_diffrn_radiation_wavelength 1.54178
_refine_ls_goodness_of_fit_ref 1.103
_refine_ls_R_factor_all 0.0295
_refine_ls_R_factor_gt 0.0280
_refine_ls_wR_factor_gt 0.0725
_refine_ls_wR_factor_ref 0.0734
_cod_database_code 3000283
_cod_hold_until_date 2021-05-25

loop_
_atom_site_label
_atom_site_fract_x
_atom_site_fract_y
_atom_site_fract_z
? ? ? ?
